data_2018539
loop_
_publ_author_name
'Spencer, Lara C.'
'Yao, Shu A.'
'Berry, John F.'
'Guzei, Ilia A.'

_publ_section_title
;
 An example of the refinement of positional disorder modeled as
 compositional disorder in
 [5-(2-formylphenyl)-10,15,20-triphenylporphyrinato]nickel(II)
;
_journal_coeditor_code FG3258
_journal_issue 7
_journal_name_full 'Acta Crystallographica Section C'
_journal_page_first m197
_journal_page_last m199
_journal_paper_doi 10.1107/S010827011202642X
_journal_volume 68
_journal_year 2012
_chemical_formula_iupac '[Ni (C45 H28 N4 O)]'
_chemical_formula_moiety 'C45 H28 N4 Ni O'
_chemical_formula_sum 'C45 H28 N4 Ni O'
_chemical_formula_weight 699.42
_chemical_name_systematic
;
[5-(2-formylphenyl)-10,15,20-triphenylporphyrinato]nickel(II)
;
_space_group_IT_number 122
_symmetry_cell_setting tetragonal
_symmetry_space_group_name_Hall 'I -4 2bw'
_symmetry_space_group_name_H-M 'I -4 2 d'
_atom_sites_solution_hydrogens geom
_atom_sites_solution_primary direct
_atom_sites_solution_secondary difmap
_cell_angle_alpha 90.00
_cell_angle_beta 90.00
_cell_angle_gamma 90.00
_cell_formula_units_Z 4
_cell_length_a 15.6514(5)
_cell_length_b 15.6514(5)
_cell_length_c 13.0600(4)
_cell_measurement_reflns_used 999
_cell_measurement_temperature 100(2)
_cell_measurement_theta_max 28.31
_cell_measurement_theta_min 3.30
_cell_volume 3199.26(17)
_computing_cell_refinement 'SAINT-Plus (Bruker, 2009)'
_computing_data_collection 'APEX2 (Bruker, 2009)'
_computing_data_reduction 'SAINT-Plus (Bruker, 2009)'
_computing_molecular_graphics 'SHELXTL (Sheldrick, 2008) and DIAMOND (Brandenburg, 1999)'
_computing_publication_material
;
SHELXTL (Sheldrick, 2008), publCIF (Westrip, 2010) and modiCIFer
(Guzei, 2007)
;
_computing_structure_refinement
;
SHELXTL (Sheldrick, 2008), OLEX2 (Dolomanov <i>et al.</i>,
2009), FCF_filter
(Guzei, 2007) and INSerter (Guzei, 2007)
;
_computing_structure_solution 'SHELXTL (Sheldrick, 2008)'
_diffrn_ambient_temperature 100(2)
_diffrn_measured_fraction_theta_full 0.996
_diffrn_measured_fraction_theta_max 0.997
_diffrn_measurement_device_type 'Bruker SMART APEXII area-detector'
_diffrn_measurement_method '0.60\% \w and 0.6\% \f scans'
_diffrn_radiation_monochromator 'mirror optics'
_diffrn_radiation_type 'Mo K\a'
_diffrn_radiation_wavelength 0.71073
_diffrn_reflns_av_R_equivalents 0.0467
_diffrn_reflns_av_sigmaI/netI 0.0194
_diffrn_reflns_limit_h_max 20
_diffrn_reflns_limit_h_min -20
_diffrn_reflns_limit_k_max 20
_diffrn_reflns_limit_k_min -20
_diffrn_reflns_limit_l_max 17
_diffrn_reflns_limit_l_min -17
_diffrn_reflns_number 33791
_diffrn_reflns_theta_full 25.00
_diffrn_reflns_theta_max 28.31
_diffrn_reflns_theta_min 3.30
_diffrn_standards_number 0
_exptl_absorpt_coefficient_mu 0.652
_exptl_absorpt_correction_T_max 0.9576
_exptl_absorpt_correction_T_min 0.9436
_exptl_absorpt_correction_type analytical
_exptl_absorpt_process_details '(SADABS; Bruker, 2009)'
_exptl_crystal_colour orange
_exptl_crystal_density_diffrn 1.452
_exptl_crystal_density_method 'not measured'
_exptl_crystal_description block
_exptl_crystal_F_000 1448
_exptl_crystal_size_max 0.09
_exptl_crystal_size_mid 0.08
_exptl_crystal_size_min 0.07
_refine_diff_density_max 0.191
_refine_diff_density_min -0.206
_refine_ls_abs_structure_details 'Flack (1983), 781 Friedel pairs'
_refine_ls_abs_structure_Flack 0.000(19)
_refine_ls_extinction_method none
_refine_ls_goodness_of_fit_ref 1.156
_refine_ls_hydrogen_treatment constr
_refine_ls_matrix_type full
_refine_ls_number_parameters 130
_refine_ls_number_reflns 1989
_refine_ls_number_restraints 0
_refine_ls_restrained_S_all 1.156
_refine_ls_R_factor_all 0.0318
_refine_ls_R_factor_gt 0.0280
_refine_ls_shift/su_max 0.000
_refine_ls_shift/su_mean 0.000
_refine_ls_structure_factor_coef Fsqd
_refine_ls_weighting_details 'calc w=1/[\s^2^(Fo^2^)+(0.0289P)^2^+3.0244P] where P=(Fo^2^+2Fc^2^)/3'
_refine_ls_weighting_scheme calc
_refine_ls_wR_factor_gt 0.0778
_refine_ls_wR_factor_ref 0.0797
_reflns_number_gt 1865
_reflns_number_total 1989
_reflns_threshold_expression I>2\s(I)
_cod_data_source_file fg3258.cif
_cod_data_source_block I
_cod_database_code 2018539
_cod_database_fobs_code 2018539

loop_
_symmetry_equiv_pos_as_xyz
'x, y, z'
'y, -x, -z'
'-x, -y, z'
'-y, x, -z'
'x, -y+1/2, -z+1/4'
'-x, y+1/2, -z+1/4'
'-y, -x+1/2, z+1/4'
'y, x+1/2, z+1/4'
'x+1/2, y+1/2, z+1/2'
'y+1/2, -x+1/2, -z+1/2'
'-x+1/2, -y+1/2, z+1/2'
'-y+1/2, x+1/2, -z+1/2'
'x+1/2, -y+1, -z+3/4'
'-x+1/2, y+1, -z+3/4'
'-y+1/2, -x+1, z+3/4'
'y+1/2, x+1, z+3/4'

loop_
_atom_site_type_symbol
_atom_site_label
_atom_site_fract_x
_atom_site_fract_y
_atom_site_fract_z
_atom_site_U_iso_or_equiv
_atom_site_adp_type
_atom_site_calc_flag
_atom_site_refinement_flags
_atom_site_occupancy
_atom_site_symmetry_multiplicity
_atom_site_disorder_assembly
_atom_site_disorder_group
Ni Ni1 1.0000 0.5000 0.7500 0.02707(13) Uani d S 1 4 . .
N N1 0.89460(11) 0.43652(11) 0.75058(15) 0.0292(3) Uani d . 1 1 . .
C C1 0.88407(14) 0.35050(14) 0.76797(16) 0.0316(5) Uani d . 1 1 . .
C C2 0.79656(13) 0.32558(14) 0.7520(2) 0.0357(5) Uani d . 1 1 . .
H H2 0.7731 0.2701 0.7610 0.043 Uiso calc R 1 1 . .
C C3 0.75421(16) 0.39660(16) 0.72153(18) 0.0367(5) Uani d . 1 1 . .
H H3 0.6958 0.3998 0.7023 0.044 Uiso calc R 1 1 . .
C C4 0.81370(14) 0.46595(15) 0.72372(17) 0.0307(5) Uani d . 1 1 . .
C C5 0.79242(15) 0.55143(14) 0.71077(17) 0.0306(5) Uani d . 1 1 . .
C C6 0.70306(14) 0.57520(14) 0.68364(17) 0.0309(4) Uani d . 1 1 B .
C C7 0.63700(15) 0.56675(16) 0.7547(2) 0.0397(5) Uani d . 1 1 . .
H H7 0.6484 0.5426 0.8200 0.048 Uiso calc R 1 1 . .
C C8 0.55496(17) 0.59336(18) 0.7307(2) 0.0443(6) Uani d . 1 1 . .
H H8 0.5104 0.5883 0.7798 0.053 Uiso calc R 1 1 . .
C C9 0.53822(16) 0.62729(17) 0.6350(2) 0.0420(6) Uani d . 1 1 . .
H H9 0.4819 0.6453 0.6184 0.050 Uiso calc R 1 1 . .
C C10 0.60174(17) 0.63518(17) 0.56425(19) 0.0417(6) Uani d . 1 1 B .
H H10 0.5894 0.6583 0.4986 0.050 Uiso calc R 1 1 . .
C C11 0.68477(16) 0.60945(15) 0.58783(18) 0.0355(5) Uani d . 1 1 . .
H H11 0.7289 0.6153 0.5384 0.043 Uiso calc PR 0.75 1 A 1
C C12 0.7462(6) 0.6094(5) 0.5054(7) 0.0317(16) Uani d P 0.25 1 B 2
H H12 0.8020 0.5896 0.5212 0.038 Uiso calc PR 0.25 1 B 2
O O1 0.7336(4) 0.6323(4) 0.4178(5) 0.0364(14) Uani d P 0.25 1 B 2

loop_
_atom_site_aniso_label
_atom_site_aniso_U_11
_atom_site_aniso_U_22
_atom_site_aniso_U_33
_atom_site_aniso_U_12
_atom_site_aniso_U_13
_atom_site_aniso_U_23
Ni1 0.02970(16) 0.02970(16) 0.0218(2) 0.000 0.000 0.000
N1 0.0331(8) 0.0318(8) 0.0226(7) 0.0008(6) -0.0020(8) 0.0008(8)
C1 0.0345(11) 0.0349(10) 0.0253(11) -0.0027(8) 0.0000(8) 0.0009(8)
C2 0.0362(10) 0.0385(11) 0.0325(10) -0.0030(9) -0.0045(12) 0.0011(12)
C3 0.0357(11) 0.0397(12) 0.0347(12) -0.0027(9) -0.0072(9) 0.0002(9)
C4 0.0332(11) 0.0355(11) 0.0235(10) -0.0011(9) -0.0017(8) -0.0003(8)
C5 0.0337(11) 0.0329(11) 0.0252(10) 0.0004(9) -0.0014(9) -0.0006(8)
C6 0.0346(11) 0.0297(10) 0.0283(10) -0.0006(9) -0.0051(9) -0.0030(8)
C7 0.0401(11) 0.0512(13) 0.0277(10) 0.0020(10) -0.0036(10) 0.0033(11)
C8 0.0380(12) 0.0541(15) 0.0407(14) 0.0008(10) -0.0007(10) -0.0028(11)
C9 0.0379(12) 0.0442(13) 0.0438(13) 0.0070(10) -0.0115(10) -0.0060(11)
C10 0.0514(14) 0.0396(13) 0.0340(12) 0.0110(11) -0.0083(10) 0.0013(10)
C11 0.0419(13) 0.0327(11) 0.0318(11) 0.0022(10) -0.0011(9) -0.0005(9)
C12 0.040(4) 0.027(4) 0.028(4) 0.004(3) 0.000(4) 0.003(4)
O1 0.051(4) 0.028(3) 0.030(3) 0.002(3) -0.006(3) 0.005(3)

loop_
_atom_type_symbol
_atom_type_description
_atom_type_scat_dispersion_real
_atom_type_scat_dispersion_imag
_atom_type_scat_source
C C 0.0033 0.0016 'International Tables Vol C Tables 4.2.6.8 and 6.1.1.4'
H H 0.0000 0.0000 'International Tables Vol C Tables 4.2.6.8 and 6.1.1.4'
N N 0.0061 0.0033 'International Tables Vol C Tables 4.2.6.8 and 6.1.1.4'
O O 0.0106 0.0060 'International Tables Vol C Tables 4.2.6.8 and 6.1.1.4'
Ni Ni 0.3393 1.1124 'International Tables Vol C Tables 4.2.6.8 and 6.1.1.4'

loop_
_geom_angle_atom_site_label_1
_geom_angle_atom_site_label_2
_geom_angle_atom_site_label_3
_geom_angle_site_symmetry_1
_geom_angle_site_symmetry_3
_geom_angle
_geom_angle_publ_flag
N1 Ni1 N1 12_646 3_765 90.0010(10) yes
N1 Ni1 N1 12_646 . 90.0010(10) ?
N1 Ni1 N1 3_765 . 179.55(12) yes
N1 Ni1 N1 12_646 10_566 179.55(12) ?
N1 Ni1 N1 3_765 10_566 90.0010(10) ?
N1 Ni1 N1 . 10_566 90.0010(10) ?
C1 N1 C4 . . 104.87(17) ?
C1 N1 Ni1 . . 127.47(14) ?
C4 N1 Ni1 . . 127.39(14) ?
N1 C1 C5 . 12_646 126.0(2) ?
N1 C1 C2 . . 110.82(18) ?
C5 C1 C2 12_646 . 123.0(2) ?
C3 C2 C1 . . 106.6(2) ?
C3 C2 H2 . . 126.7 ?
C1 C2 H2 . . 126.7 ?
C2 C3 C4 . . 107.4(2) ?
C2 C3 H3 . . 126.3 ?
C4 C3 H3 . . 126.3 ?
C5 C4 N1 . . 124.57(19) ?
C5 C4 C3 . . 124.9(2) ?
N1 C4 C3 . . 110.24(19) ?
C1 C5 C4 10_566 . 121.3(2) ?
C1 C5 C6 10_566 . 118.8(2) ?
C4 C5 C6 . . 119.6(2) ?
C11 C6 C7 . . 118.8(2) ?
C11 C6 C5 . . 120.2(2) ?
C7 C6 C5 . . 120.9(2) ?
C8 C7 C6 . . 120.5(2) ?
C8 C7 H7 . . 119.7 ?
C6 C7 H7 . . 119.7 ?
C9 C8 C7 . . 119.7(2) ?
C9 C8 H8 . . 120.2 ?
C7 C8 H8 . . 120.2 ?
C10 C9 C8 . . 120.6(2) ?
C10 C9 H9 . . 119.7 ?
C8 C9 H9 . . 119.7 ?
C9 C10 C11 . . 120.3(2) ?
C9 C10 H10 . . 119.9 ?
C11 C10 H10 . . 119.9 ?
C6 C11 C10 . . 120.1(2) ?
C6 C11 C12 . . 122.3(4) ?
C10 C11 C12 . . 117.1(4) ?
C6 C11 H11 . . 120.0 ?
C10 C11 H11 . . 120.0 ?
O1 C12 C11 . . 126.5(8) ?
O1 C12 H12 . . 116.8 ?
C11 C12 H12 . . 116.8 ?

loop_
_geom_bond_atom_site_label_1
_geom_bond_atom_site_label_2
_geom_bond_site_symmetry_2
_geom_bond_distance
_geom_bond_publ_flag
Ni1 N1 12_646 1.9259(17) yes
Ni1 N1 3_765 1.9259(17) ?
Ni1 N1 . 1.9259(17) ?
Ni1 N1 10_566 1.9259(17) ?
N1 C1 . 1.375(3) ?
N1 C4 . 1.392(3) ?
C1 C5 12_646 1.387(3) ?
C1 C2 . 1.439(3) ?
C2 C3 . 1.354(3) ?
C2 H2 . 0.9500 ?
C3 C4 . 1.430(3) ?
C3 H3 . 0.9500 ?
C4 C5 . 1.389(3) ?
C5 C1 10_566 1.387(3) ?
C5 C6 . 1.490(3) ?
C6 C11 . 1.391(3) ?
C6 C7 . 1.396(3) ?
C7 C8 . 1.386(3) ?
C7 H7 . 0.9500 ?
C8 C9 . 1.384(4) ?
C8 H8 . 0.9500 ?
C9 C10 . 1.363(4) ?
C9 H9 . 0.9500 ?
C10 C11 . 1.395(3) ?
C10 H10 . 0.9500 ?
C11 C12 . 1.443(9) ?
C11 H11 . 0.9500 ?
C12 O1 . 1.215(11) ?
C12 H12 . 0.9500 ?

loop_
_geom_torsion_atom_site_label_1
_geom_torsion_atom_site_label_2
_geom_torsion_atom_site_label_3
_geom_torsion_atom_site_label_4
_geom_torsion_site_symmetry_1
_geom_torsion_site_symmetry_4
_geom_torsion
N1 Ni1 N1 C1 12_646 . 12.06(14)
N1 Ni1 N1 C1 10_566 . -168.4(2)
N1 Ni1 N1 C4 12_646 . -161.1(2)
N1 Ni1 N1 C4 10_566 . 18.45(15)
C4 N1 C1 C5 . 12_646 174.7(2)
Ni1 N1 C1 C5 . 12_646 0.4(3)
C4 N1 C1 C2 . . 0.1(3)
Ni1 N1 C1 C2 . . -174.31(17)
N1 C1 C2 C3 . . 1.9(3)
C5 C1 C2 C3 12_646 . -173.0(2)
C1 C2 C3 C4 . . -3.0(3)
C1 N1 C4 C5 . . 172.3(2)
Ni1 N1 C4 C5 . . -13.3(3)
C1 N1 C4 C3 . . -1.9(3)
Ni1 N1 C4 C3 . . 172.46(16)
C2 C3 C4 C5 . . -171.0(3)
C2 C3 C4 N1 . . 3.2(3)
N1 C4 C5 C1 . 10_566 -5.2(4)
C3 C4 C5 C1 . 10_566 168.2(2)
N1 C4 C5 C6 . . -178.94(19)
C3 C4 C5 C6 . . -5.5(4)
C1 C5 C6 C11 10_566 . 74.1(3)
C4 C5 C6 C11 . . -112.0(3)
C1 C5 C6 C7 10_566 . -103.4(3)
C4 C5 C6 C7 . . 70.5(3)
C11 C6 C7 C8 . . -1.1(4)
C5 C6 C7 C8 . . 176.5(2)
C6 C7 C8 C9 . . 1.0(4)
C7 C8 C9 C10 . . -0.3(4)
C8 C9 C10 C11 . . -0.3(4)
C7 C6 C11 C10 . . 0.4(3)
C5 C6 C11 C10 . . -177.1(2)
C7 C6 C11 C12 . . -171.2(5)
C5 C6 C11 C12 . . 11.3(5)
C9 C10 C11 C6 . . 0.3(4)
C9 C10 C11 C12 . . 172.3(4)
C6 C11 C12 O1 . . 174.4(7)
C10 C11 C12 O1 . . 2.5(10)
